data_4320784
loop_
_publ_author_name
'Robert T. Paine'
'Yun-Chou Tan'
'Xin-Min Gan'

_publ_contact_author 'Robert T. Paine'
_publ_contact_author_email rtpaine@unm.edu
_publ_contact_author_fax 1.505.277.2609
_publ_contact_author_phone 1.505.277.1661
_publ_section_title
;
 Synthesis and Coordination Chemistry of
 2,6-Bis(diphenylphosphinomethyl)phenol P,P'-Dioxides
;
_journal_name_full 'Inorganic Chemistry'
_journal_page_first 7009
_journal_page_last 7013
_journal_paper_doi 10.1021/ic0107633
_journal_volume 40
_journal_year 2001
_chemical_formula_sum 'C36 H36 Er N3 O13 P2'
_chemical_formula_weight 947.88
_chemical_name_systematic
;
?
;
_space_group_IT_number 82
_symmetry_cell_setting tetragonal
_symmetry_space_group_name_Hall 'I -4'
_symmetry_space_group_name_H-M 'I -4'
_atom_sites_solution_hydrogens geom
_atom_sites_solution_primary direct
_atom_sites_solution_secondary difmap
_audit_creation_method SHELXL
_cell_angle_alpha 90.00
_cell_angle_beta 90.00
_cell_angle_gamma 90.00
_cell_formula_units_Z 8
_cell_length_a 28.844(3)
_cell_length_b 28.844(3)
_cell_length_c 10.575(1)
_cell_measurement_reflns_used 64
_cell_measurement_temperature 293(2)
_cell_measurement_theta_max 12.98
_cell_measurement_theta_min 2.86
_cell_volume 8798.1(15)
_computing_cell_refinement 'Siemens XSCANS, 1991'
_computing_data_collection 'Siemens XSCANS, 1991'
_computing_data_reduction 'Siemens XSCANS, 1991'
_computing_molecular_graphics 'Siemens SHELXTL Versions 5, 1994'
_computing_publication_material 'Siemens SHELXTL Versions 5, 1994'
_computing_structure_refinement 'Siemens SHELXTL Versions 5, 1994'
_computing_structure_solution 'Siemens SHELXTL Versions 5, 1994'
_diffrn_ambient_temperature 293(2)
_diffrn_measurement_device 'Siemens P4'
_diffrn_measurement_method \w
_diffrn_radiation_monochromator graphite
_diffrn_radiation_source 'normal-focus sealed tube'
_diffrn_radiation_type MoK\a
_diffrn_radiation_wavelength 0.71073
_diffrn_reflns_av_R_equivalents 0.0369
_diffrn_reflns_av_sigmaI/netI 0.1421
_diffrn_reflns_limit_h_max 37
_diffrn_reflns_limit_h_min -37
_diffrn_reflns_limit_k_max 37
_diffrn_reflns_limit_k_min -37
_diffrn_reflns_limit_l_max 13
_diffrn_reflns_limit_l_min -13
_diffrn_reflns_number 11366
_diffrn_reflns_theta_max 27.49
_diffrn_reflns_theta_min 2.00
_diffrn_standards_decay_% 8.51%
_diffrn_standards_interval_count 97
_diffrn_standards_number 3
_exptl_absorpt_coefficient_mu 2.040
_exptl_absorpt_correction_T_max 0.989
_exptl_absorpt_correction_T_min 0.758
_exptl_absorpt_correction_type 'empirical psi-scans'
_exptl_crystal_colour pink
_exptl_crystal_density_diffrn 1.431
_exptl_crystal_density_method none
_exptl_crystal_description prism
_exptl_crystal_F_000 3800
_exptl_crystal_size_max 0.57
_exptl_crystal_size_mid 0.36
_exptl_crystal_size_min 0.23
_refine_diff_density_max 0.853
_refine_diff_density_min -0.634
_refine_diff_density_rms 0.099
_refine_ls_abs_structure_details 'Flack H D (1983), Acta Cryst. A39, 876-881'
_refine_ls_abs_structure_Flack -0.035(11)
_refine_ls_extinction_method none
_refine_ls_goodness_of_fit_all 1.053
_refine_ls_goodness_of_fit_obs 1.390
_refine_ls_hydrogen_treatment constr
_refine_ls_matrix_type full
_refine_ls_number_parameters 428
_refine_ls_number_reflns 10111
_refine_ls_number_restraints 0
_refine_ls_restrained_S_all 1.106
_refine_ls_restrained_S_obs 1.390
_refine_ls_R_factor_all 0.0930
_refine_ls_R_factor_obs 0.0473
_refine_ls_shift/esd_max -0.001
_refine_ls_shift/esd_mean 0.000
_refine_ls_structure_factor_coef Fsqd
_refine_ls_weighting_details 'w=1/[\s^2^(Fo^2^)+(0.0200P)^2^+0.0000P] where P=(Fo^2^+2Fc^2^)/3'
_refine_ls_weighting_scheme calc
_refine_ls_wR_factor_all 0.1073
_refine_ls_wR_factor_obs 0.0983
_reflns_number_observed 5525
_reflns_number_total 10113
_reflns_observed_criterion >2sigma(I)
_cod_data_source_file ic0107633_1.cif
_cod_data_source_block rtp97a
_cod_depositor_comments
;
The following automatic conversions were performed:

'_refine_ls_weighting_scheme' value 'calc
w=1/[\s^2^(Fo^2^)+(0.0200P)^2^+0.0000P] where P=(Fo^2^+2Fc^2^)/3' was
changed to 'calc'. New tag '_refine_ls_weighting_details' was
created. The value of the new tag was set to
'w=1/[\s^2^(Fo^2^)+(0.0200P)^2^+0.0000P] where P=(Fo^2^+2Fc^2^)/3'.

Automatic conversion script
Id: cif_fix_values 3143 2015-03-26 13:38:13Z robertas 
;
_cod_database_code 4320784

loop_
_symmetry_equiv_pos_as_xyz
'x, y, z'
'-x, -y, z'
'y, -x, -z'
'-y, x, -z'
'x+1/2, y+1/2, z+1/2'
'-x+1/2, -y+1/2, z+1/2'
'y+1/2, -x+1/2, -z+1/2'
'-y+1/2, x+1/2, -z+1/2'

loop_
_atom_site_aniso_label
_atom_site_aniso_U_11
_atom_site_aniso_U_22
_atom_site_aniso_U_33
_atom_site_aniso_U_23
_atom_site_aniso_U_13
_atom_site_aniso_U_12
Er 0.0448(3) 0.0447(3) 0.0407(2) 0.0066(2) 0.0030(2) 0.0045(2)
P1 0.063(2) 0.040(2) 0.0427(14) -0.0011(12) 0.0116(13) 0.0052(13)
P2 0.0537(15) 0.0468(15) 0.055(2) -0.0040(15) 0.0032(15) 0.0070(12)
O1 0.060(4) 0.057(4) 0.048(4) 0.001(3) -0.017(3) 0.001(3)
O2 0.047(4) 0.044(4) 0.038(4) -0.005(3) 0.008(3) 0.002(3)
O3 0.055(4) 0.045(4) 0.053(5) -0.010(3) 0.004(3) 0.007(3)
C1 0.068(7) 0.051(6) 0.031(5) 0.011(5) 0.001(5) -0.006(5)
C2 0.059(6) 0.050(6) 0.040(6) 0.000(5) 0.004(5) 0.003(5)
C3 0.086(8) 0.084(8) 0.036(5) 0.011(6) 0.018(6) 0.027(7)
C4 0.093(8) 0.026(6) 0.078(8) 0.021(6) 0.004(7) 0.013(5)
C5 0.100(8) 0.041(6) 0.048(6) 0.012(6) -0.010(7) 0.011(5)
C6 0.072(7) 0.031(6) 0.047(6) 0.008(5) -0.008(5) 0.013(5)
C7 0.094(8) 0.036(6) 0.039(5) 0.000(5) 0.019(5) 0.009(5)
C8 0.070(7) 0.040(6) 0.055(6) -0.006(5) -0.003(5) 0.012(5)
C10 0.077(8) 0.072(8) 0.063(7) -0.024(6) -0.021(6) 0.023(6)
C11 0.097(9) 0.050(8) 0.125(11) -0.034(8) -0.028(8) 0.022(7)
C12 0.072(8) 0.038(6) 0.157(14) -0.016(8) 0.019(9) 0.004(5)
C13 0.074(8) 0.034(6) 0.110(10) 0.011(6) 0.025(7) 0.021(6)
C14 0.062(7) 0.047(6) 0.057(6) 0.009(5) 0.024(5) 0.022(5)
C9 0.041(5) 0.065(6) 0.042(6) -0.011(5) 0.010(4) 0.004(5)
C16 0.184(16) 0.089(10) 0.106(11) -0.004(9) 0.042(11) 0.042(11)
C17 0.144(17) 0.150(17) 0.452(39) 0.108(20) 0.215(22) -0.009(13)
C18 0.119(14) 0.138(16) 0.350(34) 0.033(20) 0.071(20) -0.071(12)
C19 0.145(17) 0.279(25) 0.245(23) -0.090(19) 0.108(16) -0.155(16)
C20 0.119(13) 0.197(18) 0.182(17) -0.129(15) 0.048(12) -0.033(12)
C15 0.089(8) 0.050(6) 0.082(9) -0.003(6) 0.038(7) 0.022(6)
C22 0.066(7) 0.064(7) 0.102(8) -0.009(8) 0.005(8) -0.016(6)
C23 0.101(10) 0.084(9) 0.119(11) 0.009(8) 0.015(9) -0.019(8)
C24 0.072(10) 0.133(15) 0.276(24) 0.053(15) 0.001(12) -0.029(10)
C25 0.096(13) 0.076(11) 0.551(45) 0.036(18) 0.075(19) -0.003(9)
C26 0.085(10) 0.048(8) 0.489(41) 0.011(15) 0.022(18) -0.011(7)
C21 0.067(6) 0.040(5) 0.077(7) -0.012(6) -0.003(7) 0.009(5)
C28 0.057(7) 0.053(7) 0.068(7) 0.004(5) -0.013(5) 0.008(5)
C29 0.059(7) 0.089(9) 0.083(8) -0.036(7) 0.022(6) 0.028(6)
C30 0.075(9) 0.145(13) 0.074(9) -0.060(9) 0.006(7) 0.008(8)
C31 0.155(14) 0.165(15) 0.060(9) -0.017(9) 0.004(9) 0.075(11)
C32 0.088(9) 0.095(10) 0.082(9) -0.012(8) 0.003(8) 0.026(7)
C27 0.053(6) 0.061(7) 0.057(7) 0.001(5) -0.007(5) 0.003(5)
C33 0.133(11) 0.052(7) 0.132(12) 0.028(9) 0.012(10) 0.000(7)
N1 0.043(5) 0.049(6) 0.074(7) 0.002(6) 0.000(5) -0.007(5)
O4 0.069(5) 0.044(4) 0.079(6) 0.004(4) 0.008(4) -0.013(3)
O5 0.050(4) 0.050(4) 0.082(5) 0.009(4) -0.010(4) -0.019(3)
O6 0.083(5) 0.040(4) 0.112(6) -0.001(4) 0.003(5) -0.022(4)
N2 0.107(9) 0.120(8) 0.037(6) 0.005(5) 0.018(6) 0.052(7)
O7 0.075(5) 0.098(6) 0.046(4) 0.005(4) 0.015(4) 0.022(5)
O8 0.062(5) 0.102(6) 0.040(4) 0.008(4) -0.011(4) 0.022(4)
O9 0.163(9) 0.240(12) 0.037(5) -0.009(6) -0.005(6) 0.093(8)
N3 0.049(7) 0.129(12) 0.122(9) 0.014(8) 0.021(7) 0.043(7)
O10 0.052(5) 0.110(7) 0.135(9) -0.017(6) 0.021(5) -0.011(4)
O11 0.071(6) 0.082(6) 0.170(10) 0.025(6) 0.035(6) 0.001(5)
O12 0.080(7) 0.143(9) 0.246(12) 0.045(8) 0.053(8) 0.035(6)

loop_
_atom_site_label
_atom_site_type_symbol
_atom_site_fract_x
_atom_site_fract_y
_atom_site_fract_z
_atom_site_U_iso_or_equiv
_atom_site_thermal_displace_type
_atom_site_occupancy
_atom_site_calc_flag
_atom_site_refinement_flags
_atom_site_disorder_group
Er Er 0.704656(13) 0.432081(13) 0.65488(4) 0.04342(11) Uani 1 d . .
P1 P 0.78088(9) 0.40636(8) 0.4004(2) 0.0486(7) Uani 1 d . .
P2 P 0.71968(8) 0.55617(8) 0.6713(3) 0.0518(6) Uani 1 d . .
O1 O 0.6821(2) 0.4712(2) 0.4656(5) 0.055(2) Uani 1 d . .
H1 H 0.6612 0.4632 0.4105 0.068 Uiso 1 d . .
O2 O 0.7679(2) 0.4222(2) 0.5308(5) 0.043(2) Uani 1 d . .
O3 O 0.7293(2) 0.5055(2) 0.6903(5) 0.051(2) Uani 1 d . .
C1 C 0.7114(3) 0.5012(3) 0.3918(8) 0.050(3) Uani 1 d . .
C2 C 0.7376(3) 0.4812(3) 0.2991(8) 0.050(2) Uani 1 d . .
C3 C 0.7657(4) 0.5104(4) 0.2317(8) 0.069(3) Uani 1 d . .
H3 H 0.7847(4) 0.4978(4) 0.1696(8) 0.086 Uiso 1 calc R .
C4 C 0.7671(4) 0.5590(3) 0.2524(11) 0.066(3) Uani 1 d . .
C5 C 0.7380(3) 0.5755(3) 0.3446(10) 0.063(3) Uani 1 d . .
H5 H 0.7364(3) 0.6073(3) 0.3576(10) 0.079 Uiso 1 calc R .
C6 C 0.7114(3) 0.5475(3) 0.4176(9) 0.050(3) Uani 1 d . .
C7 C 0.7428(3) 0.4277(3) 0.2829(8) 0.056(3) Uani 1 d . .
H7A H 0.7551(3) 0.4207(3) 0.1997(8) 0.070 Uiso 1 calc R .
H7B H 0.7128(3) 0.4129(3) 0.2910(8) 0.070 Uiso 1 calc R .
C8 C 0.6850(3) 0.5660(3) 0.5295(8) 0.055(3) Uani 1 d . .
H8A H 0.6554(3) 0.5502(3) 0.5370(8) 0.069 Uiso 1 calc R .
H8B H 0.6791(3) 0.5988(3) 0.5188(8) 0.069 Uiso 1 calc R .
C10 C 0.7715(2) 0.3214(2) 0.2749(5) 0.071(3) Uani 1 d G .
H10 H 0.7613(2) 0.3383(2) 0.2052(5) 0.089 Uiso 1 calc R .
C11 C 0.7757(2) 0.2735(3) 0.2673(7) 0.090(4) Uani 1 d G .
H11 H 0.7682(3) 0.2583(4) 0.1925(8) 0.113 Uiso 1 calc R .
C12 C 0.7909(2) 0.2484(2) 0.3714(9) 0.089(4) Uani 1 d G .
H12 H 0.7937(3) 0.2163(2) 0.3663(12) 0.111 Uiso 1 calc R .
C13 C 0.8020(2) 0.2712(2) 0.4832(7) 0.073(3) Uani 1 d G .
H13 H 0.8123(3) 0.2544(3) 0.5529(9) 0.091 Uiso 1 calc R .
C14 C 0.7979(2) 0.3191(2) 0.4908(5) 0.055(3) Uani 1 d G .
H14 H 0.8054(3) 0.3344(3) 0.5656(5) 0.069 Uiso 1 calc R .
C9 C 0.7827(2) 0.3442(2) 0.3867(6) 0.050(2) Uani 1 d G .
C16 C 0.8609(4) 0.4198(3) 0.2537(8) 0.127(6) Uani 1 d G .
H16 H 0.8473(4) 0.4005(3) 0.1937(8) 0.158 Uiso 1 calc R .
C17 C 0.9045(4) 0.4387(4) 0.2315(10) 0.249(15) Uani 1 d G .
H17 H 0.9200(5) 0.4321(6) 0.1567(12) 0.311 Uiso 1 calc R .
C18 C 0.9248(3) 0.4675(4) 0.3213(14) 0.203(11) Uani 1 d G .
H18 H 0.9539(3) 0.4802(5) 0.3064(20) 0.253 Uiso 1 calc R .
C19 C 0.9015(4) 0.4773(4) 0.4332(12) 0.223(11) Uani 1 d G .
H19 H 0.9151(6) 0.4966(5) 0.4932(16) 0.278 Uiso 1 calc R .
C20 C 0.8579(4) 0.4584(3) 0.4554(8) 0.166(8) Uani 1 d G .
H20 H 0.8424(5) 0.4650(5) 0.5303(10) 0.207 Uiso 1 calc R .
C15 C 0.8377(2) 0.4296(3) 0.3657(9) 0.074(3) Uani 1 d G .
C22 C 0.7759(2) 0.6343(2) 0.6598(8) 0.078(3) Uani 1 d G .
H22 H 0.7505(2) 0.6514(2) 0.6869(8) 0.097 Uiso 1 calc R .
C23 C 0.8175(3) 0.6564(2) 0.6318(9) 0.102(4) Uani 1 d G .
H23 H 0.8198(5) 0.6884(2) 0.6401(14) 0.127 Uiso 1 calc R .
C24 C 0.8554(2) 0.6307(4) 0.5913(10) 0.160(8) Uani 1 d G .
H24 H 0.8832(3) 0.6456(5) 0.5726(14) 0.201 Uiso 1 calc R .
C25 C 0.8519(3) 0.5829(4) 0.5788(13) 0.241(14) Uani 1 d G .
H25 H 0.8773(3) 0.5657(5) 0.5518(18) 0.301 Uiso 1 calc R .
C26 C 0.8103(3) 0.5607(2) 0.6068(12) 0.207(13) Uani 1 d G .
H26 H 0.8079(5) 0.5287(2) 0.5985(18) 0.259 Uiso 1 calc R .
C21 C 0.7724(2) 0.5864(2) 0.6473(9) 0.061(2) Uani 1 d G .
C28 C 0.6693(2) 0.6238(2) 0.7962(6) 0.059(3) Uani 1 d G .
H28 H 0.6671(2) 0.6390(2) 0.7189(6) 0.074 Uiso 1 calc R .
C29 C 0.6506(2) 0.6438(2) 0.9043(9) 0.077(4) Uani 1 d G .
H29 H 0.6358(3) 0.6724(2) 0.8993(12) 0.096 Uiso 1 calc R .
C30 C 0.6539(3) 0.6210(3) 1.0198(7) 0.098(5) Uani 1 d G .
H30 H 0.6413(4) 0.6344(4) 1.0921(8) 0.123 Uiso 1 calc R .
C31 C 0.6760(3) 0.5783(3) 1.0272(6) 0.126(6) Uani 1 d G .
H31 H 0.6782(4) 0.5631(4) 1.1045(7) 0.158 Uiso 1 calc R .
C32 C 0.6948(3) 0.5583(2) 0.9191(8) 0.088(4) Uani 1 d G .
H32 H 0.7096(4) 0.5297(3) 0.9241(12) 0.110 Uiso 1 calc R .
C27 C 0.6915(2) 0.5811(2) 0.8036(6) 0.057(3) Uani 1 d G .
C33 C 0.7971(4) 0.5887(3) 0.1749(15) 0.106(4) Uani 1 d . .
H33A H 0.8144(4) 0.5699(3) 0.1168(15) 0.132 Uiso 1 calc R .
H33B H 0.8181(4) 0.6054(3) 0.2288(15) 0.132 Uiso 1 calc R .
H33C H 0.7784(4) 0.6104(3) 0.1286(15) 0.132 Uiso 1 calc R .
N1 N 0.6901(3) 0.3374(3) 0.5744(9) 0.055(2) Uani 1 d . .
O4 O 0.7093(2) 0.3487(2) 0.6789(7) 0.064(2) Uani 1 d . .
O5 O 0.6811(2) 0.3727(2) 0.5012(7) 0.061(2) Uani 1 d . .
O6 O 0.6825(2) 0.2987(2) 0.5409(7) 0.078(2) Uani 1 d . .
N2 N 0.7458(4) 0.4152(4) 0.8944(9) 0.088(3) Uani 1 d . .
O7 O 0.7023(3) 0.4222(2) 0.8824(5) 0.073(2) Uani 1 d . .
O8 O 0.7697(2) 0.4166(3) 0.7942(7) 0.068(2) Uani 1 d . .
O9 O 0.7623(3) 0.4032(4) 0.9972(8) 0.147(4) Uani 1 d . .
N3 N 0.6104(4) 0.4442(5) 0.7242(11) 0.100(4) Uani 1 d . .
O10 O 0.6265(2) 0.4050(3) 0.6929(8) 0.099(3) Uani 1 d . .
O11 O 0.6361(3) 0.4777(3) 0.7110(9) 0.108(4) Uani 1 d . .
O12 O 0.5699(3) 0.4448(3) 0.7622(11) 0.156(4) Uani 1 d . .
O13 O 0.6184(4) 0.4486(4) 0.3026(11) 0.171(4) Uiso 1 d . .
C34 C 0.5776 0.4547 0.2704 0.127(7) Uiso 0.53 d P 1
C35 C 0.5580(5) 0.4509(5) 0.1543(16) 0.173(6) Uiso 0.53 d P 1
H35A H 0.5819(5) 0.4487(5) 0.0914(16) 0.216(8) Uiso 0.53 calc PR 1
H35B H 0.5392(5) 0.4777(5) 0.1379(16) 0.216(8) Uiso 0.53 calc PR 1
H35C H 0.5391(5) 0.4236(5) 0.1513(16) 0.216(8) Uiso 0.53 calc PR 1
C36 C 0.5555(9) 0.4586(9) 0.3863(23) 0.145(8) Uiso 0.53 d P 1
H36A H 0.5783(9) 0.4607(9) 0.4523(23) 0.182 Uiso 0.53 calc PR 1
H36B H 0.5364(9) 0.4319(9) 0.4002(23) 0.182 Uiso 0.53 calc PR 1
H36C H 0.5366(9) 0.4860(9) 0.3868(23) 0.182 Uiso 0.53 calc PR 1
C34' C 0.5951 0.4590 0.2213 0.127(7) Uiso 0.47 d P 2
C35 C 0.5580(5) 0.4509(5) 0.1543(16) 0.173(6) Uiso 0.47 d P 2
H35D H 0.5350(5) 0.4363(5) 0.2065(16) 0.216 Uiso 0.47 calc PR 2
H35E H 0.5657(5) 0.4308(5) 0.0850(16) 0.216 Uiso 0.47 calc PR 2
H35F H 0.5460(5) 0.4796(5) 0.1222(16) 0.216 Uiso 0.47 calc PR 2
C36' C 0.6288(10) 0.4819(10) 0.1295(28) 0.145(8) Uiso 0.47 d P 2
H36D H 0.6572(10) 0.4890(10) 0.1726(28) 0.182 Uiso 0.47 calc PR 2
H36E H 0.6153(10) 0.5100(10) 0.0976(28) 0.182 Uiso 0.47 calc PR 2
H36F H 0.6350(10) 0.4612(10) 0.0604(28) 0.182 Uiso 0.47 calc PR 2

loop_
_atom_type_symbol
_atom_type_description
_atom_type_scat_dispersion_real
_atom_type_scat_dispersion_imag
_atom_type_scat_source
C C 0.0033 0.0016 'International Tables Vol C Tables 4.2.6.8 and 6.1.1.4'
H H 0.0000 0.0000 'International Tables Vol C Tables 4.2.6.8 and 6.1.1.4'
N N 0.0061 0.0033 'International Tables Vol C Tables 4.2.6.8 and 6.1.1.4'
O O 0.0106 0.0060 'International Tables Vol C Tables 4.2.6.8 and 6.1.1.4'
P P 0.1023 0.0942 'International Tables Vol C Tables 4.2.6.8 and 6.1.1.4'
Er Er -0.2586 4.9576 'International Tables Vol C Tables 4.2.6.8 and 6.1.1.4'

loop_
_geom_angle_atom_site_label_1
_geom_angle_atom_site_label_2
_geom_angle_atom_site_label_3
_geom_angle
_geom_angle_site_symmetry_1
_geom_angle_site_symmetry_3
_geom_angle_publ_flag
O2 Er O3 87.8(2) . . ?
O2 Er O1 78.1(2) . . ?
O3 Er O1 77.4(2) . . ?
O2 Er O10 143.7(3) . . ?
O3 Er O10 124.5(3) . . ?
O1 Er O10 92.2(3) . . ?
O2 Er O4 83.7(2) . . ?
O3 Er O4 153.4(2) . . ?
O1 Er O4 124.9(2) . . ?
O10 Er O4 73.4(2) . . ?
O2 Er O7 125.6(2) . . ?
O3 Er O7 87.4(2) . . ?
O1 Er O7 151.6(2) . . ?
O10 Er O7 76.8(3) . . ?
O4 Er O7 77.3(2) . . ?
O2 Er O8 72.9(2) . . ?
O3 Er O8 80.2(2) . . ?
O1 Er O8 143.8(2) . . ?
O10 Er O8 124.1(3) . . ?
O4 Er O8 73.2(3) . . ?
O7 Er O8 52.9(2) . . ?
O2 Er O11 149.2(3) . . ?
O3 Er O11 73.2(2) . . ?
O1 Er O11 74.3(3) . . ?
O10 Er O11 51.7(3) . . ?
O4 Er O11 123.6(2) . . ?
O7 Er O11 78.5(3) . . ?
O8 Er O11 125.2(3) . . ?
O2 Er O5 75.6(2) . . ?
O3 Er O5 148.0(2) . . ?
O1 Er O5 72.5(2) . . ?
O10 Er O5 68.2(3) . . ?
O4 Er O5 52.6(2) . . ?
O7 Er O5 124.5(2) . . ?
O8 Er O5 119.2(2) . . ?
O11 Er O5 108.2(3) . . ?
O2 Er N3 159.5(3) . . ?
O3 Er N3 98.2(3) . . ?
O1 Er N3 84.1(3) . . ?
O10 Er N3 26.3(3) . . ?
O4 Er N3 98.5(3) . . ?
O7 Er N3 74.4(3) . . ?
O8 Er N3 127.3(3) . . ?
O11 Er N3 25.5(3) . . ?
O5 Er N3 89.5(3) . . ?
O2 Er N2 99.1(3) . . ?
O3 Er N2 83.2(3) . . ?
O1 Er N2 160.5(3) . . ?
O10 Er N2 100.7(3) . . ?
O4 Er N2 73.3(3) . . ?
O7 Er N2 26.6(2) . . ?
O8 Er N2 26.3(2) . . ?
O11 Er N2 102.3(3) . . ?
O5 Er N2 125.9(3) . . ?
N3 Er N2 101.0(3) . . ?
O2 Er N1 80.1(2) . . ?
O3 Er N1 167.8(2) . . ?
O1 Er N1 99.2(2) . . ?
O10 Er N1 67.0(3) . . ?
O4 Er N1 26.0(2) . . ?
O7 Er N1 100.2(2) . . ?
O8 Er N1 96.8(2) . . ?
O11 Er N1 117.5(3) . . ?
O5 Er N1 26.7(2) . . ?
N3 Er N1 93.0(3) . . ?
N2 Er N1 99.3(3) . . ?
O2 P1 C7 112.7(4) . . ?
O2 P1 C9 112.6(3) . . ?
C7 P1 C9 107.9(4) . . ?
O2 P1 C15 107.4(4) . . ?
C7 P1 C15 106.9(4) . . ?
C9 P1 C15 109.1(3) . . ?
O3 P2 C21 109.9(3) . . ?
O3 P2 C27 111.9(4) . . ?
C21 P2 C27 107.9(4) . . ?
O3 P2 C8 111.2(4) . . ?
C21 P2 C8 106.1(5) . . ?
C27 P2 C8 109.5(4) . . ?
C1 O1 Er 125.3(5) . . ?
C1 O1 H1 101.7(6) . . ?
Er O1 H1 128.7(5) . . ?
P1 O2 Er 140.5(4) . . ?
P2 O3 Er 146.1(3) . . ?
C6 C1 C2 123.8(9) . . ?
C6 C1 O1 118.7(8) . . ?
C2 C1 O1 117.5(8) . . ?
C1 C2 C3 116.2(9) . . ?
C1 C2 C7 123.4(8) . . ?
C3 C2 C7 119.6(8) . . ?
C2 C3 C4 123.0(9) . . ?
C2 C3 H3 118.5(6) . . ?
C4 C3 H3 118.5(6) . . ?
C5 C4 C3 115.7(9) . . ?
C5 C4 C33 123.7(9) . . ?
C3 C4 C33 120.6(10) . . ?
C6 C5 C4 123.0(9) . . ?
C6 C5 H5 118.5(6) . . ?
C4 C5 H5 118.5(6) . . ?
C5 C6 C1 118.1(9) . . ?
C5 C6 C8 121.5(9) . . ?
C1 C6 C8 120.3(9) . . ?
C2 C7 P1 109.1(6) . . ?
C2 C7 H7A 109.9(5) . . ?
P1 C7 H7A 109.9(3) . . ?
C2 C7 H7B 109.9(5) . . ?
P1 C7 H7B 109.9(3) . . ?
H7A C7 H7B 108.3 . . ?
C6 C8 P2 108.2(6) . . ?
C6 C8 H8A 110.0(5) . . ?
P2 C8 H8A 110.0(3) . . ?
C6 C8 H8B 110.0(5) . . ?
P2 C8 H8B 110.0(3) . . ?
H8A C8 H8B 108.4 . . ?
C11 C10 C9 120.0 . . ?
C11 C10 H10 120.0(2) . . ?
C9 C10 H10 120.0(2) . . ?
C10 C11 C12 120.0 . . ?
C10 C11 H11 120.0 . . ?
C12 C11 H11 120.0 . . ?
C13 C12 C11 120.0 . . ?
C13 C12 H12 120.0 . . ?
C11 C12 H12 120.0 . . ?
C14 C13 C12 120.0 . . ?
C14 C13 H13 120.0 . . ?
C12 C13 H13 120.0 . . ?
C9 C14 C13 120.0 . . ?
C9 C14 H14 120.0 . . ?
C13 C14 H14 120.0 . . ?
C14 C9 C10 120.0 . . ?
C14 C9 P1 117.7(4) . . ?
C10 C9 P1 122.2(4) . . ?
C17 C16 C15 120.0 . . ?
C17 C16 H16 120.0(4) . . ?
C15 C16 H16 120.0(4) . . ?
C16 C17 C18 120.0 . . ?
C16 C17 H17 120.0 . . ?
C18 C17 H17 120.0 . . ?
C19 C18 C17 120.0 . . ?
C19 C18 H18 120.0 . . ?
C17 C18 H18 120.0 . . ?
C20 C19 C18 120.0 . . ?
C20 C19 H19 120.0 . . ?
C18 C19 H19 120.0 . . ?
C15 C20 C19 120.0 . . ?
C15 C20 H20 120.0 . . ?
C19 C20 H20 120.0 . . ?
C20 C15 C16 120.0 . . ?
C20 C15 P1 117.7(6) . . ?
C16 C15 P1 122.3(6) . . ?
C23 C22 C21 120.0 . . ?
C23 C22 H22 120.0(3) . . ?
C21 C22 H22 120.0(3) . . ?
C22 C23 C24 120.0 . . ?
C22 C23 H23 120.0 . . ?
C24 C23 H23 120.0 . . ?
C25 C24 C23 120.0 . . ?
C25 C24 H24 120.0 . . ?
C23 C24 H24 120.0 . . ?
C24 C25 C26 120.0 . . ?
C24 C25 H25 120.0 . . ?
C26 C25 H25 120.0 . . ?
C21 C26 C25 120.0 . . ?
C21 C26 H26 120.0 . . ?
C25 C26 H26 120.0 . . ?
C26 C21 C22 120.0 . . ?
C26 C21 P2 117.2(5) . . ?
C22 C21 P2 122.6(5) . . ?
C29 C28 C27 120.0 . . ?
C29 C28 H28 120.0(3) . . ?
C27 C28 H28 120.0(3) . . ?
C30 C29 C28 120.0 . . ?
C30 C29 H29 120.0 . . ?
C28 C29 H29 120.0 . . ?
C29 C30 C31 120.0 . . ?
C29 C30 H30 120.0 . . ?
C31 C30 H30 120.0 . . ?
C32 C31 C30 120.0 . . ?
C32 C31 H31 120.0 . . ?
C30 C31 H31 120.0 . . ?
C31 C32 C27 120.0 . . ?
C31 C32 H32 120.0 . . ?
C27 C32 H32 120.0 . . ?
C32 C27 C28 120.0 . . ?
C32 C27 P2 118.1(5) . . ?
C28 C27 P2 121.7(5) . . ?
C4 C33 H33A 109.5(6) . . ?
C4 C33 H33B 109.5(7) . . ?
H33A C33 H33B 109.5 . . ?
C4 C33 H33C 109.5(6) . . ?
H33A C33 H33C 109.5 . . ?
H33B C33 H33C 109.5 . . ?
O6 N1 O4 125.1(9) . . ?
O6 N1 O5 121.2(9) . . ?
O4 N1 O5 113.5(8) . . ?
O6 N1 Er 177.8(7) . . ?
O4 N1 Er 56.0(4) . . ?
O5 N1 Er 57.8(4) . . ?
N1 O4 Er 98.0(6) . . ?
N1 O5 Er 95.5(5) . . ?
O9 N2 O8 122.5(10) . . ?
O9 N2 O7 120.6(10) . . ?
O8 N2 O7 116.6(9) . . ?
O9 N2 Er 173.4(10) . . ?
O8 N2 Er 58.3(5) . . ?
O7 N2 Er 58.3(5) . . ?
N2 O7 Er 95.1(5) . . ?
N2 O8 Er 95.4(6) . . ?
O11 N3 O12 126.7(13) . . ?
O11 N3 O10 116.8(10) . . ?
O12 N3 O10 116.5(13) . . ?
O11 N3 Er 59.2(6) . . ?
O12 N3 Er 172.7(9) . . ?
O10 N3 Er 58.0(5) . . ?
N3 O10 Er 95.6(7) . . ?
N3 O11 Er 95.4(7) . . ?
O13 C34 C35 129.3(8) . . ?
O13 C34 C36 101.8(12) . . ?
C35 C34 C36 128.1(12) . . ?
C34 C35 H35A 109.5(7) . . ?
C34 C35 H35B 109.5(6) . . ?
H35A C35 H35B 109.5 . . ?
C34 C35 H35C 109.5(6) . . ?
H35A C35 H35C 109.5 . . ?
H35B C35 H35C 109.5 . . ?
C34 C36 H36A 109.5(11) . . ?
C34 C36 H36B 109.5(11) . . ?
H36A C36 H36B 109.5 . . ?
C34 C36 H36C 109.5(11) . . ?
H36A C36 H36C 109.5 . . ?
H36B C36 H36C 109.5 . . ?
O13 C34' C35 148.5(9) . . ?
O13 C34' C36' 102.7(13) . . ?
C35 C34' C36' 104.7(13) . . ?
C34' C35 H35D 109.5(7) . . ?
C34' C35 H35E 109.5(7) . . ?
H35D C35 H35E 109.5 . . ?
C34' C35 H35F 109.5(7) . . ?
H35D C35 H35F 109.5 . . ?
H35E C35 H35F 109.5 . . ?
C34' C36' H36D 109.5(11) . . ?
C34' C36' H36E 109.5(11) . . ?
H36D C36' H36E 109.5 . . ?
C34' C36' H36F 109.5(11) . . ?
H36D C36' H36F 109.5 . . ?
H36E C36' H36F 109.5 . . ?

loop_
_geom_bond_atom_site_label_1
_geom_bond_atom_site_label_2
_geom_bond_distance
_geom_bond_site_symmetry_2
_geom_bond_publ_flag
Er O2 2.266(5) . ?
Er O3 2.266(5) . ?
Er O1 2.389(6) . ?
Er O10 2.419(7) . ?
Er O4 2.421(6) . ?
Er O7 2.424(5) . ?
Er O8 2.427(6) . ?
Er O11 2.447(8) . ?
Er O5 2.457(6) . ?
Er N3 2.837(11) . ?
Er N2 2.839(10) . ?
Er N1 2.891(9) . ?
P1 O2 1.501(6) . ?
P1 C7 1.768(9) . ?
P1 C9 1.799(5) . ?
P1 C15 1.807(7) . ?
P2 O3 1.500(6) . ?
P2 C21 1.770(6) . ?
P2 C27 1.771(5) . ?
P2 C8 1.825(9) . ?
O1 C1 1.438(10) . ?
O1 H1 0.868(5) . ?
C1 C6 1.362(12) . ?
C1 C2 1.366(11) . ?
C2 C3 1.370(12) . ?
C2 C7 1.560(12) . ?
C3 C4 1.418(12) . ?
C3 H3 0.93 . ?
C4 C5 1.373(13) . ?
C4 C33 1.469(13) . ?
C5 C6 1.355(12) . ?
C5 H5 0.93 . ?
C6 C8 1.506(12) . ?
C7 H7A 0.97 . ?
C7 H7B 0.97 . ?
C8 H8A 0.97 . ?
C8 H8B 0.97 . ?
C10 C11 1.39 . ?
C10 C9 1.39 . ?
C10 H10 0.93 . ?
C11 C12 1.39 . ?
C11 H11 0.93 . ?
C12 C13 1.39 . ?
C12 H12 0.93 . ?
C13 C14 1.39 . ?
C13 H13 0.93 . ?
C14 C9 1.39 . ?
C14 H14 0.93 . ?
C16 C17 1.39 . ?
C16 C15 1.39 . ?
C16 H16 0.93 . ?
C17 C18 1.39 . ?
C17 H17 0.93 . ?
C18 C19 1.39 . ?
C18 H18 0.93 . ?
C19 C20 1.39 . ?
C19 H19 0.93 . ?
C20 C15 1.39 . ?
C20 H20 0.93 . ?
C22 C23 1.39 . ?
C22 C21 1.39 . ?
C22 H22 0.93 . ?
C23 C24 1.39 . ?
C23 H23 0.93 . ?
C24 C25 1.39 . ?
C24 H24 0.93 . ?
C25 C26 1.39 . ?
C25 H25 0.93 . ?
C26 C21 1.39 . ?
C26 H26 0.93 . ?
C28 C29 1.39 . ?
C28 C27 1.39 . ?
C28 H28 0.93 . ?
C29 C30 1.39 . ?
C29 H29 0.93 . ?
C30 C31 1.39 . ?
C30 H30 0.93 . ?
C31 C32 1.39 . ?
C31 H31 0.93 . ?
C32 C27 1.39 . ?
C32 H32 0.93 . ?
C33 H33A 0.96 . ?
C33 H33B 0.96 . ?
C33 H33C 0.96 . ?
N1 O6 1.191(9) . ?
N1 O4 1.279(9) . ?
N1 O5 1.305(9) . ?
N2 O9 1.237(11) . ?
N2 O8 1.264(10) . ?
N2 O7 1.276(10) . ?
N3 O11 1.225(12) . ?
N3 O12 1.235(11) . ?
N3 O10 1.265(11) . ?
O13 C34' 1.132(12) . ?
O13 C34 1.239(11) . ?
C34 C35 1.36(2) . ?
C34 C36 1.39(2) . ?
C35 H35A 0.96 . ?
C35 H35B 0.96 . ?
C35 H35C 0.96 . ?
C36 H36A 0.96 . ?
C36 H36B 0.96 . ?
C36 H36C 0.96 . ?
C34' C35 1.30(2) . ?
C34' C36' 1.52(3) . ?
C35 H35D 0.96 . ?
C35 H35E 0.96 . ?
C35 H35F 0.96 . ?
C36' H36D 0.96 . ?
C36' H36E 0.96 . ?
C36' H36F 0.96 . ?
